data_1508021
loop_
_publ_author_name
'Bechlars, Bettina'
'D'Alessandro, Deanna M'
'Jenkins, David M.'
'Iavarone, Anthony T.'
'Glover, Starla D.'
'Kubiak, Clifford P.'
'Long, Jeffrey R.'

_publ_section_title
;
 High-spin ground states via electron delocalization in mixed-valence
 imidazolate-bridged divanadium complexes.
;
_journal_issue 5
_journal_name_full 'Nature chemistry'
_journal_page_first 362
_journal_page_last 368
_journal_paper_doi 10.1038/nchem.585
_journal_volume 2
_journal_year 2010
_chemical_formula_moiety 'C73 H61 N12 V2, 3(F6 P), C2 H3 N'
_chemical_formula_sum 'C75 H64 F18 N13 P3 V2'
_chemical_formula_weight 1684.18
_chemical_name_systematic
;
mu-4,5-diphenyimidazolato-bis(2,6-bis[1,1-bis(2-pyridyl)ethyl]pyridine)divanadium(II) tris(hexafluorophosphate)
;
_space_group_IT_number 14
_symmetry_cell_setting monoclinic
_symmetry_space_group_name_Hall '-P 2yn'
_symmetry_space_group_name_H-M 'P 1 21/n 1'
_atom_sites_solution_hydrogens geom
_atom_sites_solution_primary direct
_atom_sites_solution_secondary difmap
_audit_creation_method SHELXL-97
_cell_angle_alpha 90.00
_cell_angle_beta 115.8050(10)
_cell_angle_gamma 90.00
_cell_formula_units_Z 4
_cell_length_a 21.554(2)
_cell_length_b 14.9192(15)
_cell_length_c 24.647(3)
_cell_measurement_reflns_used 12131
_cell_measurement_temperature 154(2)
_cell_measurement_theta_max 21.191
_cell_measurement_theta_min 3.074
_cell_volume 7135.4(13)
_computing_cell_refinement 'Bruker SAINT v6.36'
_computing_data_collection 'Bruker SMART v5.054d'
_computing_data_reduction 'Bruker SAINT v6.36'
_computing_structure_refinement 'SHELXL-97 (Sheldrick, 1997)'
_computing_structure_solution 'SHELXS-97 (Sheldrick, 1990)'
_diffrn_ambient_temperature 154(2)
_diffrn_detector_area_resol_mean 0
_diffrn_measured_fraction_theta_full 0.998
_diffrn_measured_fraction_theta_max 0.998
_diffrn_measurement_device_type 'Bruker SMART CCD'
_diffrn_measurement_method \w/2\q-scans
_diffrn_radiation_monochromator graphite
_diffrn_radiation_source 'fine-focus sealed tube'
_diffrn_radiation_type MoK\a
_diffrn_radiation_wavelength 0.71073
_diffrn_reflns_av_R_equivalents 0.0673
_diffrn_reflns_av_sigmaI/netI 0.0791
_diffrn_reflns_limit_h_max 25
_diffrn_reflns_limit_h_min -25
_diffrn_reflns_limit_k_max 17
_diffrn_reflns_limit_k_min -17
_diffrn_reflns_limit_l_max 28
_diffrn_reflns_limit_l_min -28
_diffrn_reflns_number 40820
_diffrn_reflns_theta_full 24.71
_diffrn_reflns_theta_max 24.71
_diffrn_reflns_theta_min 3.07
_diffrn_standards_interval_count 0
_diffrn_standards_interval_time 0
_diffrn_standards_number 0
_exptl_absorpt_coefficient_mu 0.432
_exptl_absorpt_correction_T_max 1.00
_exptl_absorpt_correction_T_min 0.878698
_exptl_absorpt_correction_type empirical
_exptl_absorpt_process_details 'Blessing, 1995'
_exptl_crystal_colour purple
_exptl_crystal_density_diffrn 1.568
_exptl_crystal_density_method 'not measured'
_exptl_crystal_description parallelepiped
_exptl_crystal_F_000 3432
_exptl_crystal_size_max 0.21
_exptl_crystal_size_mid 0.10
_exptl_crystal_size_min 0.01
_refine_diff_density_max 0.823
_refine_diff_density_min -0.648
_refine_diff_density_rms 0.086
_refine_ls_extinction_method none
_refine_ls_goodness_of_fit_ref 1.019
_refine_ls_hydrogen_treatment constr
_refine_ls_matrix_type full
_refine_ls_number_parameters 1005
_refine_ls_number_reflns 12131
_refine_ls_number_restraints 0
_refine_ls_restrained_S_all 1.019
_refine_ls_R_factor_all 0.1147
_refine_ls_R_factor_gt 0.0643
_refine_ls_shift/su_max 0.001
_refine_ls_shift/su_mean 0.000
_refine_ls_structure_factor_coef Fsqd
_refine_ls_weighting_details 'calc w=1/[\s^2^(Fo^2^)+(0.0991P)^2^+3.8508P] where P=(Fo^2^+2Fc^2^)/3'
_refine_ls_weighting_scheme calc
_refine_ls_wR_factor_gt 0.1586
_refine_ls_wR_factor_ref 0.1831
_reflns_number_gt 7450
_reflns_number_total 12131
_reflns_threshold_expression >2sigma(I)
_cod_data_source_file nchem.585-s4.cif
_cod_data_source_block 12
_cod_depositor_comments
;
 Replacing the "?" symbol with the "-" symbol in the _chemical_name_systematic
 data item value.

 Antanas Vaitkus,
 2017-03-30

The following automatic conversions were performed:

'_symmetry_cell_setting' value 'Monoclinic' changed to 'monoclinic'
according to /home/saulius/struct/CIF-dictionaries/cif_core.dic
dictionary named 'cif_core.dic' version 2.4.1 from 2010-06-29.

Automatic conversion script
Id: cif_fix_values 1891 2012-01-12 08:04:46Z andrius 
;
_cod_original_sg_symbol_H-M P2(1)/n
_cod_database_code 1508021

loop_
_symmetry_equiv_pos_as_xyz
'x, y, z'
'-x+1/2, y+1/2, -z+1/2'
'-x, -y, -z'
'x-1/2, -y-1/2, z-1/2'

loop_
_atom_site_label
_atom_site_type_symbol
_atom_site_fract_x
_atom_site_fract_y
_atom_site_fract_z
_atom_site_U_iso_or_equiv
_atom_site_adp_type
_atom_site_occupancy
_atom_site_symmetry_multiplicity
_atom_site_calc_flag
_atom_site_refinement_flags
V1 V 0.94804(4) 0.19024(5) 0.35014(3) 0.0262(2) Uani 1 1 d .
V2 V 1.14412(4) 0.29852(5) 0.24781(3) 0.0237(2) Uani 1 1 d .
N1 N 0.85745(18) 0.1200(2) 0.33676(17) 0.0291(9) Uani 1 1 d .
N2 N 0.98337(18) 0.0699(2) 0.32486(16) 0.0284(9) Uani 1 1 d .
N3 N 0.89875(18) 0.2094(3) 0.25386(17) 0.0307(9) Uani 1 1 d .
N4 N 0.90334(18) 0.3021(2) 0.37279(17) 0.0305(9) Uani 1 1 d .
N5 N 0.98109(18) 0.1529(2) 0.44328(16) 0.0280(9) Uani 1 1 d .
N6 N 1.16509(19) 0.3078(2) 0.17157(16) 0.0283(9) Uani 1 1 d .
N7 N 1.06946(18) 0.1993(2) 0.19469(16) 0.0263(8) Uani 1 1 d .
N8 N 1.05736(18) 0.3856(2) 0.20140(17) 0.0287(9) Uani 1 1 d .
N9 N 1.21980(18) 0.4017(2) 0.28322(16) 0.0273(8) Uani 1 1 d .
N10 N 1.23182(18) 0.2104(2) 0.28598(16) 0.0269(8) Uani 1 1 d .
N11 N 1.04237(18) 0.2604(2) 0.36241(16) 0.0270(9) Uani 1 1 d .
N12 N 1.12126(18) 0.2888(2) 0.32611(17) 0.0290(9) Uani 1 1 d .
N13 N 0.7352(4) 0.2749(5) 0.2491(3) 0.092(2) Uani 1 1 d .
C1 C 0.8284(2) 0.0613(3) 0.2903(2) 0.0360(12) Uani 1 1 d .
C2 C 0.7718(3) 0.0094(4) 0.2837(3) 0.0453(13) Uani 1 1 d .
H2 H 0.7528 -0.0328 0.2518 0.054 Uiso 1 1 calc R
C3 C 0.7439(3) 0.0200(4) 0.3234(3) 0.0516(15) Uani 1 1 d .
H3 H 0.7053 -0.0150 0.3192 0.062 Uiso 1 1 calc R
C4 C 0.7716(3) 0.0813(3) 0.3697(2) 0.0438(13) Uani 1 1 d .
H4 H 0.7518 0.0896 0.3970 0.053 Uiso 1 1 calc R
C5 C 0.8291(2) 0.1309(3) 0.3758(2) 0.0336(11) Uani 1 1 d .
C6 C 0.8633(2) 0.0496(3) 0.2478(2) 0.0353(12) Uani 1 1 d .
C7 C 0.8219(3) -0.0176(4) 0.1977(2) 0.0465(14) Uani 1 1 d .
H7A H 0.8188 -0.0749 0.2157 0.070 Uiso 1 1 calc R
H7B H 0.8451 -0.0267 0.1716 0.070 Uiso 1 1 calc R
H7C H 0.7755 0.0060 0.1737 0.070 Uiso 1 1 calc R
C8 C 0.8638(2) 0.1963(3) 0.4286(2) 0.0335(11) Uani 1 1 d .
C9 C 0.8221(3) 0.2000(4) 0.4659(2) 0.0427(13) Uani 1 1 d .
H9A H 0.8199 0.1400 0.4811 0.064 Uiso 1 1 calc R
H9B H 0.7754 0.2214 0.4405 0.064 Uiso 1 1 calc R
H9C H 0.8446 0.2411 0.5000 0.064 Uiso 1 1 calc R
C10 C 0.9369(2) 0.0135(3) 0.2837(2) 0.0307(11) Uani 1 1 d .
C11 C 0.9557(3) -0.0722(3) 0.2750(2) 0.0356(12) Uani 1 1 d .
H11 H 0.9224 -0.1108 0.2464 0.043 Uiso 1 1 calc R
C12 C 1.0223(3) -0.1017(3) 0.3073(2) 0.0384(12) Uani 1 1 d .
H12 H 1.0347 -0.1615 0.3031 0.046 Uiso 1 1 calc R
C13 C 1.0709(3) -0.0427(3) 0.3461(2) 0.0350(12) Uani 1 1 d .
H13 H 1.1177 -0.0600 0.3676 0.042 Uiso 1 1 calc R
C14 C 1.0495(2) 0.0420(3) 0.3529(2) 0.0319(11) Uani 1 1 d .
H14 H 1.0832 0.0830 0.3787 0.038 Uiso 1 1 calc R
C15 C 0.8661(2) 0.1397(3) 0.2177(2) 0.0330(11) Uani 1 1 d .
C16 C 0.8383(3) 0.1490(4) 0.1553(2) 0.0473(14) Uani 1 1 d .
H16 H 0.8154 0.0996 0.1302 0.057 Uiso 1 1 calc R
C17 C 0.8434(3) 0.2282(4) 0.1298(3) 0.0530(15) Uani 1 1 d .
H17 H 0.8260 0.2333 0.0873 0.064 Uiso 1 1 calc R
C18 C 0.8743(3) 0.3010(4) 0.1664(2) 0.0454(13) Uani 1 1 d .
H18 H 0.8767 0.3578 0.1500 0.055 Uiso 1 1 calc R
C19 C 0.9010(2) 0.2876(3) 0.2272(2) 0.0390(12) Uani 1 1 d .
H19 H 0.9228 0.3371 0.2526 0.047 Uiso 1 1 calc R
C20 C 0.8695(2) 0.2918(3) 0.4072(2) 0.0316(11) Uani 1 1 d .
C21 C 0.8433(2) 0.3662(3) 0.4242(2) 0.0395(12) Uani 1 1 d .
H21 H 0.8183 0.3581 0.4475 0.047 Uiso 1 1 calc R
C22 C 0.8530(3) 0.4521(3) 0.4076(2) 0.0434(13) Uani 1 1 d .
H22 H 0.8363 0.5030 0.4203 0.052 Uiso 1 1 calc R
C23 C 0.8872(3) 0.4612(3) 0.3726(2) 0.0410(13) Uani 1 1 d .
H23 H 0.8939 0.5189 0.3597 0.049 Uiso 1 1 calc R
C24 C 0.9121(2) 0.3862(3) 0.3563(2) 0.0365(12) Uani 1 1 d .
H24 H 0.9365 0.3935 0.3325 0.044 Uiso 1 1 calc R
C25 C 0.9368(2) 0.1603(3) 0.4685(2) 0.0312(11) Uani 1 1 d .
C26 C 0.9564(3) 0.1345(3) 0.5278(2) 0.0378(12) Uani 1 1 d .
H26 H 0.9252 0.1408 0.5454 0.045 Uiso 1 1 calc R
C27 C 1.0214(3) 0.0996(3) 0.5612(2) 0.0424(13) Uani 1 1 d .
H27 H 1.0348 0.0805 0.6015 0.051 Uiso 1 1 calc R
C28 C 1.0661(3) 0.0929(3) 0.5360(2) 0.0365(12) Uani 1 1 d .
H28 H 1.1112 0.0698 0.5582 0.044 Uiso 1 1 calc R
C29 C 1.0437(2) 0.1209(3) 0.4767(2) 0.0317(11) Uani 1 1 d .
H29 H 1.0750 0.1169 0.4591 0.038 Uiso 1 1 calc R
C30 C 1.1127(3) 0.3063(3) 0.1148(2) 0.0344(11) Uani 1 1 d .
C31 C 1.1258(3) 0.3050(3) 0.0644(2) 0.0412(13) Uani 1 1 d .
H31 H 1.0890 0.3051 0.0249 0.049 Uiso 1 1 calc R
C32 C 1.1930(3) 0.3034(3) 0.0726(2) 0.0462(14) Uani 1 1 d .
H32 H 1.2031 0.3005 0.0387 0.055 Uiso 1 1 calc R
C33 C 1.2454(3) 0.3061(3) 0.1295(2) 0.0420(13) Uani 1 1 d .
H33 H 1.2919 0.3060 0.1352 0.050 Uiso 1 1 calc R
C34 C 1.2309(2) 0.3089(3) 0.1792(2) 0.0322(11) Uani 1 1 d .
C35 C 1.0385(2) 0.3039(3) 0.1080(2) 0.0352(11) Uani 1 1 d .
C36 C 0.9874(3) 0.3065(4) 0.0407(2) 0.0454(13) Uani 1 1 d .
H36A H 0.9951 0.3610 0.0223 0.068 Uiso 1 1 calc R
H36B H 0.9401 0.3065 0.0368 0.068 Uiso 1 1 calc R
H36C H 0.9943 0.2537 0.0204 0.068 Uiso 1 1 calc R
C37 C 1.2889(2) 0.3140(3) 0.2436(2) 0.0342(11) Uani 1 1 d .
C38 C 1.3585(3) 0.3223(4) 0.2408(3) 0.0473(14) Uani 1 1 d .
H38A H 1.3641 0.2721 0.2177 0.071 Uiso 1 1 calc R
H38B H 1.3959 0.3213 0.2818 0.071 Uiso 1 1 calc R
H38C H 1.3600 0.3789 0.2212 0.071 Uiso 1 1 calc R
C39 C 1.0284(2) 0.2143(3) 0.1354(2) 0.0304(11) Uani 1 1 d .
C40 C 0.9805(3) 0.1508(3) 0.1008(2) 0.0428(13) Uani 1 1 d .
H40 H 0.9521 0.1623 0.0594 0.051 Uiso 1 1 calc R
C41 C 0.9738(3) 0.0708(3) 0.1262(2) 0.0413(13) Uani 1 1 d .
H41 H 0.9405 0.0275 0.1029 0.050 Uiso 1 1 calc R
C42 C 1.0162(2) 0.0556(3) 0.1857(2) 0.0336(11) Uani 1 1 d .
H42 H 1.0139 0.0006 0.2042 0.040 Uiso 1 1 calc R
C43 C 1.0616(2) 0.1200(3) 0.2178(2) 0.0303(11) Uani 1 1 d .
H43 H 1.0899 0.1088 0.2593 0.036 Uiso 1 1 calc R
C44 C 1.0232(2) 0.3835(3) 0.1406(2) 0.0333(11) Uani 1 1 d .
C45 C 0.9756(3) 0.4493(3) 0.1092(2) 0.0414(13) Uani 1 1 d .
H45 H 0.9529 0.4478 0.0664 0.050 Uiso 1 1 calc R
C46 C 0.9611(3) 0.5171(3) 0.1404(3) 0.0479(14) Uani 1 1 d .
H46 H 0.9294 0.5632 0.1193 0.058 Uiso 1 1 calc R
C47 C 0.9932(3) 0.5165(3) 0.2020(3) 0.0463(14) Uani 1 1 d .
H47 H 0.9835 0.5616 0.2244 0.056 Uiso 1 1 calc R
C48 C 1.0397(2) 0.4496(3) 0.2310(2) 0.0368(12) Uani 1 1 d .
H48 H 1.0605 0.4482 0.2738 0.044 Uiso 1 1 calc R
C49 C 1.2791(2) 0.3959(3) 0.2775(2) 0.0317(11) Uani 1 1 d .
C50 C 1.3292(3) 0.4605(4) 0.3018(2) 0.0421(13) Uani 1 1 d .
H50 H 1.3715 0.4546 0.2988 0.050 Uiso 1 1 calc R
C51 C 1.3182(3) 0.5342(4) 0.3308(2) 0.0444(13) Uani 1 1 d .
H51 H 1.3524 0.5795 0.3470 0.053 Uiso 1 1 calc R
C52 C 1.2576(3) 0.5411(3) 0.3357(2) 0.0389(12) Uani 1 1 d .
H52 H 1.2485 0.5913 0.3549 0.047 Uiso 1 1 calc R
C53 C 1.2102(2) 0.4730(3) 0.3119(2) 0.0300(11) Uani 1 1 d .
H53 H 1.1685 0.4767 0.3161 0.036 Uiso 1 1 calc R
C54 C 1.2887(2) 0.2269(3) 0.2776(2) 0.0311(11) Uani 1 1 d .
C55 C 1.3442(3) 0.1691(4) 0.2997(2) 0.0453(14) Uani 1 1 d .
H55 H 1.3839 0.1820 0.2936 0.054 Uiso 1 1 calc R
C56 C 1.3424(3) 0.0926(4) 0.3307(2) 0.0496(14) Uani 1 1 d .
H56 H 1.3799 0.0517 0.3448 0.060 Uiso 1 1 calc R
C57 C 1.2855(3) 0.0768(3) 0.3407(2) 0.0427(13) Uani 1 1 d .
H57 H 1.2831 0.0254 0.3625 0.051 Uiso 1 1 calc R
C58 C 1.2321(2) 0.1375(3) 0.3183(2) 0.0315(11) Uani 1 1 d .
H58 H 1.1932 0.1273 0.3261 0.038 Uiso 1 1 calc R
C59 C 1.0591(2) 0.2581(3) 0.3159(2) 0.0316(11) Uani 1 1 d .
H59 H 1.0280 0.2357 0.2775 0.038 Uiso 1 1 calc R
C60 C 1.1008(2) 0.2968(3) 0.4082(2) 0.0325(11) Uani 1 1 d .
C61 C 1.1490(2) 0.3137(3) 0.3875(2) 0.0298(11) Uani 1 1 d .
C62 C 1.1078(2) 0.3072(3) 0.4709(2) 0.0345(11) Uani 1 1 d .
C63 C 1.0571(3) 0.3494(4) 0.4823(2) 0.0425(13) Uani 1 1 d .
H63 H 1.0196 0.3780 0.4503 0.051 Uiso 1 1 calc R
C64 C 1.0606(3) 0.3501(4) 0.5389(2) 0.0469(14) Uani 1 1 d .
H64 H 1.0250 0.3775 0.5459 0.056 Uiso 1 1 calc R
C65 C 1.1156(3) 0.3113(4) 0.5858(3) 0.0485(14) Uani 1 1 d .
H65 H 1.1173 0.3108 0.6250 0.058 Uiso 1 1 calc R
C66 C 1.1681(3) 0.2732(4) 0.5764(2) 0.0457(14) Uani 1 1 d .
H66 H 1.2071 0.2491 0.6093 0.055 Uiso 1 1 calc R
C67 C 1.1641(3) 0.2701(3) 0.5185(2) 0.0398(12) Uani 1 1 d .
H67 H 1.1998 0.2426 0.5117 0.048 Uiso 1 1 calc R
C68 C 1.2166(2) 0.3575(3) 0.4199(2) 0.0325(11) Uani 1 1 d .
C69 C 1.2761(2) 0.3243(3) 0.4187(2) 0.0359(12) Uani 1 1 d .
H69 H 1.2745 0.2690 0.3990 0.043 Uiso 1 1 calc R
C70 C 1.3387(3) 0.3711(4) 0.4463(2) 0.0472(14) Uani 1 1 d .
H70 H 1.3788 0.3492 0.4437 0.057 Uiso 1 1 calc R
C71 C 1.3413(3) 0.4496(4) 0.4772(2) 0.0489(15) Uani 1 1 d .
H71 H 1.3835 0.4819 0.4957 0.059 Uiso 1 1 calc R
C72 C 1.2835(3) 0.4817(4) 0.4815(2) 0.0484(14) Uani 1 1 d .
H72 H 1.2861 0.5347 0.5038 0.058 Uiso 1 1 calc R
C73 C 1.2212(3) 0.4354(3) 0.4527(2) 0.0410(13) Uani 1 1 d .
H73 H 1.1813 0.4573 0.4556 0.049 Uiso 1 1 calc R
C74 C 0.6902(4) 0.2411(5) 0.2529(3) 0.074(2) Uani 1 1 d .
C75 C 0.6316(4) 0.1994(5) 0.2572(4) 0.102(3) Uani 1 1 d .
H75A H 0.6323 0.2140 0.2962 0.153 Uiso 1 1 calc R
H75B H 0.6340 0.1343 0.2535 0.153 Uiso 1 1 calc R
H75C H 0.5888 0.2219 0.2247 0.153 Uiso 1 1 calc R
P1 P 1.43526(9) 0.70551(10) 0.60804(7) 0.0580(5) Uani 1 1 d .
P2 P 0.43173(8) 0.13906(10) 0.13222(7) 0.0452(4) Uani 1 1 d .
P3 P 0.26140(7) 0.04076(9) 0.49199(6) 0.0405(3) Uani 1 1 d .
F1 F 1.5014(3) 0.6400(3) 0.6272(2) 0.1161(17) Uani 1 1 d .
F2 F 1.3743(2) 0.7709(3) 0.5868(2) 0.1184(17) Uani 1 1 d .
F3 F 1.4004(3) 0.6310(3) 0.6287(2) 0.130(2) Uani 1 1 d .
F4 F 1.4063(3) 0.6593(3) 0.54381(18) 0.1051(15) Uani 1 1 d .
F5 F 1.4762(2) 0.7749(3) 0.58725(19) 0.0997(14) Uani 1 1 d .
F6 F 1.4703(2) 0.7491(3) 0.67242(16) 0.0987(14) Uani 1 1 d .
F7 F 0.3811(3) 0.0795(4) 0.1429(2) 0.140(2) Uani 1 1 d .
F8 F 0.4878(3) 0.0636(3) 0.1572(2) 0.128(2) Uani 1 1 d .
F9 F 0.4869(2) 0.2022(3) 0.1248(2) 0.1056(15) Uani 1 1 d .
F10 F 0.3818(2) 0.2224(3) 0.11081(17) 0.0939(14) Uani 1 1 d .
F11 F 0.4091(2) 0.1056(3) 0.06599(16) 0.0855(12) Uani 1 1 d .
F12 F 0.4578(2) 0.1758(2) 0.19976(15) 0.0745(11) Uani 1 1 d .
F13 F 0.2316(2) -0.0309(3) 0.4404(3) 0.140(2) Uani 1 1 d .
F14 F 0.2914(3) 0.1138(4) 0.5395(2) 0.161(3) Uani 1 1 d .
F15 F 0.2989(2) -0.0335(3) 0.5402(2) 0.1178(19) Uani 1 1 d .
F16 F 0.2224(2) 0.1125(3) 0.44220(18) 0.0916(13) Uani 1 1 d .
F17 F 0.32778(17) 0.0435(3) 0.48017(16) 0.0929(14) Uani 1 1 d .
F18 F 0.1946(2) 0.0324(3) 0.50186(19) 0.1001(16) Uani 1 1 d .

loop_
_atom_site_aniso_label
_atom_site_aniso_U_11
_atom_site_aniso_U_22
_atom_site_aniso_U_33
_atom_site_aniso_U_23
_atom_site_aniso_U_13
_atom_site_aniso_U_12
V1 0.0266(4) 0.0232(4) 0.0290(4) 0.0002(3) 0.0124(3) -0.0016(3)
V2 0.0296(4) 0.0200(4) 0.0243(4) -0.0006(3) 0.0143(3) 0.0000(3)
N1 0.029(2) 0.023(2) 0.035(2) 0.0009(18) 0.0131(18) -0.0012(16)
N2 0.028(2) 0.031(2) 0.028(2) 0.0011(18) 0.0132(17) -0.0003(17)
N3 0.0252(19) 0.032(2) 0.036(2) 0.0046(19) 0.0135(18) 0.0028(17)
N4 0.033(2) 0.022(2) 0.036(2) -0.0029(18) 0.0138(18) -0.0018(17)
N5 0.032(2) 0.022(2) 0.030(2) -0.0041(17) 0.0130(18) -0.0023(16)
N6 0.039(2) 0.021(2) 0.029(2) 0.0001(17) 0.0188(18) -0.0021(17)
N7 0.034(2) 0.024(2) 0.025(2) -0.0035(17) 0.0165(17) -0.0029(17)
N8 0.031(2) 0.019(2) 0.033(2) -0.0036(17) 0.0108(18) -0.0007(16)
N9 0.033(2) 0.023(2) 0.026(2) 0.0012(17) 0.0135(17) -0.0004(16)
N10 0.037(2) 0.022(2) 0.024(2) -0.0019(17) 0.0154(17) 0.0014(16)
N11 0.028(2) 0.028(2) 0.030(2) -0.0044(17) 0.0162(18) -0.0026(16)
N12 0.028(2) 0.028(2) 0.032(2) -0.0017(18) 0.0139(17) 0.0016(16)
N13 0.084(5) 0.079(5) 0.100(5) 0.009(4) 0.026(4) 0.020(4)
C1 0.030(3) 0.032(3) 0.044(3) -0.001(2) 0.015(2) -0.001(2)
C2 0.040(3) 0.042(3) 0.053(3) -0.009(3) 0.019(3) -0.011(2)
C3 0.041(3) 0.054(4) 0.063(4) -0.004(3) 0.026(3) -0.018(3)
C4 0.042(3) 0.041(3) 0.053(4) 0.003(3) 0.025(3) -0.008(3)
C5 0.037(3) 0.029(3) 0.035(3) 0.005(2) 0.015(2) 0.002(2)
C6 0.034(3) 0.031(3) 0.038(3) -0.007(2) 0.014(2) -0.007(2)
C7 0.040(3) 0.045(3) 0.049(3) -0.012(3) 0.015(3) -0.013(2)
C8 0.037(3) 0.029(3) 0.040(3) 0.004(2) 0.021(2) 0.000(2)
C9 0.047(3) 0.047(3) 0.044(3) -0.006(3) 0.028(3) -0.006(3)
C10 0.038(3) 0.031(3) 0.030(3) 0.000(2) 0.021(2) -0.003(2)
C11 0.051(3) 0.026(3) 0.037(3) -0.004(2) 0.026(3) -0.006(2)
C12 0.054(3) 0.027(3) 0.045(3) 0.009(2) 0.032(3) 0.011(2)
C13 0.037(3) 0.041(3) 0.032(3) 0.009(2) 0.020(2) 0.012(2)
C14 0.033(3) 0.037(3) 0.027(3) 0.000(2) 0.014(2) 0.002(2)
C15 0.023(2) 0.039(3) 0.032(3) -0.003(2) 0.007(2) -0.001(2)
C16 0.043(3) 0.048(3) 0.037(3) 0.002(3) 0.004(3) 0.004(3)
C17 0.053(3) 0.064(4) 0.034(3) 0.014(3) 0.011(3) 0.008(3)
C18 0.043(3) 0.042(3) 0.047(4) 0.014(3) 0.016(3) 0.007(3)
C19 0.039(3) 0.036(3) 0.045(3) 0.006(3) 0.020(2) 0.005(2)
C20 0.028(2) 0.034(3) 0.032(3) -0.002(2) 0.012(2) 0.002(2)
C21 0.036(3) 0.035(3) 0.046(3) -0.006(2) 0.017(2) 0.005(2)
C22 0.042(3) 0.033(3) 0.054(4) -0.005(3) 0.019(3) 0.010(2)
C23 0.049(3) 0.027(3) 0.040(3) 0.004(2) 0.013(3) 0.009(2)
C24 0.042(3) 0.031(3) 0.034(3) 0.000(2) 0.015(2) -0.001(2)
C25 0.040(3) 0.020(2) 0.035(3) -0.002(2) 0.017(2) -0.004(2)
C26 0.051(3) 0.033(3) 0.038(3) 0.004(2) 0.028(3) 0.000(2)
C27 0.058(3) 0.036(3) 0.033(3) 0.003(2) 0.020(3) -0.006(3)
C28 0.046(3) 0.031(3) 0.031(3) 0.003(2) 0.015(2) 0.004(2)
C29 0.036(3) 0.026(3) 0.034(3) -0.002(2) 0.016(2) 0.000(2)
C30 0.049(3) 0.022(2) 0.031(3) 0.001(2) 0.016(2) -0.004(2)
C31 0.064(4) 0.033(3) 0.029(3) -0.003(2) 0.022(3) -0.007(3)
C32 0.079(4) 0.039(3) 0.035(3) -0.005(3) 0.039(3) -0.010(3)
C33 0.061(3) 0.035(3) 0.045(3) -0.005(3) 0.036(3) -0.008(3)
C34 0.042(3) 0.025(3) 0.037(3) -0.004(2) 0.025(2) -0.005(2)
C35 0.041(3) 0.028(3) 0.028(3) 0.001(2) 0.008(2) -0.003(2)
C36 0.053(3) 0.042(3) 0.028(3) 0.005(2) 0.006(2) -0.007(3)
C37 0.036(3) 0.039(3) 0.034(3) -0.002(2) 0.021(2) -0.002(2)
C38 0.043(3) 0.058(4) 0.053(4) -0.003(3) 0.032(3) -0.007(3)
C39 0.037(3) 0.024(2) 0.032(3) -0.001(2) 0.017(2) 0.003(2)
C40 0.048(3) 0.032(3) 0.035(3) -0.002(2) 0.005(2) -0.007(2)
C41 0.045(3) 0.028(3) 0.047(3) -0.001(2) 0.015(3) -0.009(2)
C42 0.047(3) 0.022(2) 0.040(3) 0.001(2) 0.026(3) -0.003(2)
C43 0.041(3) 0.026(3) 0.030(3) 0.000(2) 0.022(2) 0.000(2)
C44 0.036(3) 0.020(2) 0.040(3) -0.001(2) 0.013(2) -0.008(2)
C45 0.037(3) 0.030(3) 0.044(3) 0.008(2) 0.006(2) -0.001(2)
C46 0.037(3) 0.027(3) 0.065(4) 0.006(3) 0.010(3) 0.005(2)
C47 0.037(3) 0.026(3) 0.062(4) -0.013(3) 0.008(3) 0.002(2)
C48 0.028(2) 0.028(3) 0.046(3) -0.010(2) 0.009(2) -0.002(2)
C49 0.037(3) 0.032(3) 0.026(3) 0.004(2) 0.014(2) -0.006(2)
C50 0.040(3) 0.049(3) 0.044(3) -0.006(3) 0.025(3) -0.014(3)
C51 0.048(3) 0.041(3) 0.044(3) -0.003(3) 0.021(3) -0.020(3)
C52 0.050(3) 0.029(3) 0.034(3) -0.001(2) 0.015(2) -0.004(2)
C53 0.036(3) 0.024(2) 0.029(3) -0.002(2) 0.013(2) -0.002(2)
C54 0.035(3) 0.034(3) 0.029(3) -0.003(2) 0.018(2) 0.001(2)
C55 0.037(3) 0.055(4) 0.047(3) 0.000(3) 0.020(3) 0.008(3)
C56 0.052(3) 0.045(3) 0.050(4) 0.006(3) 0.020(3) 0.020(3)
C57 0.062(4) 0.032(3) 0.030(3) 0.006(2) 0.016(3) 0.009(3)
C58 0.042(3) 0.029(3) 0.023(3) 0.000(2) 0.014(2) 0.002(2)
C59 0.033(3) 0.026(3) 0.036(3) -0.002(2) 0.015(2) 0.002(2)
C60 0.038(3) 0.028(3) 0.032(3) -0.002(2) 0.016(2) 0.002(2)
C61 0.036(3) 0.027(3) 0.030(3) 0.001(2) 0.017(2) 0.003(2)
C62 0.034(3) 0.039(3) 0.035(3) -0.008(2) 0.018(2) -0.007(2)
C63 0.041(3) 0.045(3) 0.040(3) -0.007(3) 0.016(3) -0.006(2)
C64 0.053(3) 0.049(3) 0.046(4) -0.016(3) 0.029(3) -0.006(3)
C65 0.068(4) 0.049(3) 0.039(3) -0.010(3) 0.034(3) -0.012(3)
C66 0.051(3) 0.051(3) 0.035(3) 0.000(3) 0.018(3) -0.012(3)
C67 0.040(3) 0.043(3) 0.037(3) -0.004(2) 0.018(2) -0.004(2)
C68 0.036(3) 0.034(3) 0.026(3) 0.001(2) 0.012(2) -0.001(2)
C69 0.035(3) 0.035(3) 0.039(3) 0.001(2) 0.018(2) -0.006(2)
C70 0.038(3) 0.058(4) 0.040(3) 0.012(3) 0.012(3) -0.004(3)
C71 0.042(3) 0.052(4) 0.037(3) 0.004(3) 0.003(3) -0.017(3)
C72 0.048(3) 0.042(3) 0.045(3) -0.001(3) 0.010(3) -0.010(3)
C73 0.043(3) 0.039(3) 0.036(3) -0.004(2) 0.013(2) -0.006(2)
C74 0.069(5) 0.060(5) 0.071(5) -0.006(4) 0.011(4) 0.023(4)
C75 0.064(5) 0.084(6) 0.134(8) -0.011(5) 0.021(5) 0.017(4)
P1 0.0866(12) 0.0314(8) 0.0336(9) 0.0084(7) 0.0053(8) -0.0051(8)
P2 0.0595(9) 0.0412(8) 0.0436(9) 0.0055(7) 0.0306(8) 0.0002(7)
P3 0.0447(8) 0.0382(8) 0.0374(8) 0.0005(6) 0.0168(7) -0.0020(6)
F1 0.121(4) 0.068(3) 0.112(4) -0.006(3) 0.007(3) 0.019(3)
F2 0.075(3) 0.087(3) 0.150(4) -0.009(3) 0.009(3) 0.016(2)
F3 0.201(6) 0.094(3) 0.109(4) 0.020(3) 0.082(4) -0.047(3)
F4 0.150(4) 0.071(3) 0.058(3) -0.013(2) 0.011(3) -0.020(3)
F5 0.131(4) 0.080(3) 0.086(3) -0.001(2) 0.045(3) -0.036(3)
F6 0.128(4) 0.105(3) 0.046(2) -0.015(2) 0.022(2) -0.007(3)
F7 0.147(4) 0.179(5) 0.101(4) 0.001(3) 0.060(3) -0.104(4)
F8 0.198(5) 0.111(4) 0.080(3) 0.016(3) 0.066(3) 0.096(4)
F9 0.107(3) 0.122(4) 0.112(4) -0.006(3) 0.071(3) -0.032(3)
F10 0.104(3) 0.120(3) 0.060(2) 0.024(2) 0.037(2) 0.059(3)
F11 0.125(3) 0.080(3) 0.051(2) -0.009(2) 0.038(2) -0.011(2)
F12 0.112(3) 0.056(2) 0.054(2) 0.0021(18) 0.034(2) 0.015(2)
F13 0.065(3) 0.115(4) 0.196(5) -0.107(4) 0.016(3) 0.004(2)
F14 0.132(4) 0.134(5) 0.123(4) -0.092(4) -0.030(3) 0.036(3)
F15 0.081(3) 0.142(4) 0.158(4) 0.109(4) 0.078(3) 0.060(3)
F16 0.089(3) 0.108(3) 0.074(3) 0.049(2) 0.031(2) 0.017(2)
F17 0.048(2) 0.173(4) 0.059(2) 0.018(3) 0.0236(18) -0.011(2)
F18 0.073(3) 0.145(4) 0.110(3) 0.073(3) 0.066(3) 0.055(3)

loop_
_atom_type_symbol
_atom_type_description
_atom_type_scat_dispersion_real
_atom_type_scat_dispersion_imag
_atom_type_scat_source
C C 0.0033 0.0016 'International Tables Vol C Tables 4.2.6.8 and 6.1.1.4'
H H 0.0000 0.0000 'International Tables Vol C Tables 4.2.6.8 and 6.1.1.4'
N N 0.0061 0.0033 'International Tables Vol C Tables 4.2.6.8 and 6.1.1.4'
F F 0.0171 0.0103 'International Tables Vol C Tables 4.2.6.8 and 6.1.1.4'
P P 0.1023 0.0942 'International Tables Vol C Tables 4.2.6.8 and 6.1.1.4'
V V 0.3005 0.5294 'International Tables Vol C Tables 4.2.6.8 and 6.1.1.4'

loop_
_geom_angle_atom_site_label_1
_geom_angle_atom_site_label_2
_geom_angle_atom_site_label_3
_geom_angle
N1 V1 N4 86.37(14)
N1 V1 N2 87.71(14)
N4 V1 N2 174.05(14)
N1 V1 N3 85.12(14)
N4 V1 N3 97.04(14)
N2 V1 N3 81.88(14)
N1 V1 N5 83.84(14)
N4 V1 N5 84.28(14)
N2 V1 N5 95.65(14)
N3 V1 N5 168.78(14)
N1 V1 N11 178.45(14)
N4 V1 N11 95.07(14)
N2 V1 N11 90.85(13)
N3 V1 N11 94.11(14)
N5 V1 N11 96.88(14)
N6 V2 N9 84.00(14)
N6 V2 N8 87.75(14)
N9 V2 N8 96.59(14)
N6 V2 N10 86.66(14)
N9 V2 N10 83.81(14)
N8 V2 N10 174.32(14)
N6 V2 N7 84.12(14)
N9 V2 N7 167.98(14)
N8 V2 N7 81.12(14)
N10 V2 N7 97.30(14)
N6 V2 N12 179.40(14)
N9 V2 N12 96.45(14)
N8 V2 N12 91.80(14)
N10 V2 N12 93.78(13)
N7 V2 N12 95.42(13)
C5 N1 C1 119.4(4)
C5 N1 V1 120.1(3)
C1 N1 V1 120.5(3)
C14 N2 C10 117.5(4)
C14 N2 V1 122.5(3)
C10 N2 V1 119.6(3)
C19 N3 C15 117.5(4)
C19 N3 V1 123.1(3)
C15 N3 V1 119.3(3)
C20 N4 C24 118.5(4)
C20 N4 V1 120.6(3)
C24 N4 V1 120.7(3)
C29 N5 C25 118.3(4)
C29 N5 V1 121.9(3)
C25 N5 V1 119.7(3)
C34 N6 C30 119.6(4)
C34 N6 V2 119.7(3)
C30 N6 V2 120.5(3)
C43 N7 C39 117.0(4)
C43 N7 V2 122.7(3)
C39 N7 V2 120.3(3)
C44 N8 C48 118.0(4)
C44 N8 V2 120.2(3)
C48 N8 V2 121.5(3)
C53 N9 C49 118.5(4)
C53 N9 V2 121.4(3)
C49 N9 V2 120.1(3)
C58 N10 C54 117.8(4)
C58 N10 V2 121.9(3)
C54 N10 V2 120.3(3)
C59 N11 C60 102.7(4)
C59 N11 V1 116.6(3)
C60 N11 V1 139.6(3)
C59 N12 C61 102.5(4)
C59 N12 V2 116.6(3)
C61 N12 V2 140.5(3)
N1 C1 C2 121.1(5)
N1 C1 C6 117.6(4)
C2 C1 C6 121.2(4)
C3 C2 C1 119.2(5)
C2 C3 C4 120.3(5)
C3 C4 C5 119.1(5)
N1 C5 C4 120.9(4)
N1 C5 C8 118.3(4)
C4 C5 C8 120.7(4)
C7 C6 C10 109.1(4)
C7 C6 C1 109.6(4)
C10 C6 C1 109.5(4)
C7 C6 C15 108.1(4)
C10 C6 C15 109.5(4)
C1 C6 C15 111.1(4)
C5 C8 C9 109.5(4)
C5 C8 C20 112.2(4)
C9 C8 C20 109.0(4)
C5 C8 C25 107.7(4)
C9 C8 C25 109.3(4)
C20 C8 C25 109.1(4)
N2 C10 C11 121.0(4)
N2 C10 C6 116.9(4)
C11 C10 C6 122.0(4)
C12 C11 C10 120.4(5)
C11 C12 C13 118.8(4)
C14 C13 C12 118.4(4)
N2 C14 C13 123.6(4)
N3 C15 C16 120.2(5)
N3 C15 C6 118.0(4)
C16 C15 C6 121.8(4)
C17 C16 C15 120.8(5)
C16 C17 C18 119.4(5)
C19 C18 C17 117.0(5)
N3 C19 C18 125.0(5)
N4 C20 C21 120.1(4)
N4 C20 C8 117.8(4)
C21 C20 C8 122.0(4)
C22 C21 C20 120.9(5)
C23 C22 C21 118.1(5)
C22 C23 C24 119.4(5)
N4 C24 C23 122.9(5)
N5 C25 C26 120.6(4)
N5 C25 C8 117.7(4)
C26 C25 C8 121.7(4)
C27 C26 C25 119.8(5)
C28 C27 C26 119.5(5)
C27 C28 C29 117.9(5)
N5 C29 C28 123.8(4)
N6 C30 C31 121.2(5)
N6 C30 C35 118.1(4)
C31 C30 C35 120.7(4)
C32 C31 C30 118.7(5)
C33 C32 C31 119.9(5)
C32 C33 C34 120.1(5)
N6 C34 C33 120.3(5)
N6 C34 C37 118.6(4)
C33 C34 C37 121.1(4)
C30 C35 C36 109.9(4)
C30 C35 C44 111.9(4)
C36 C35 C44 109.0(4)
C30 C35 C39 108.0(4)
C36 C35 C39 108.6(4)
C44 C35 C39 109.4(4)
C38 C37 C34 109.2(4)
C38 C37 C49 109.0(4)
C34 C37 C49 110.8(4)
C38 C37 C54 109.0(4)
C34 C37 C54 109.0(4)
C49 C37 C54 109.8(4)
N7 C39 C40 120.7(4)
N7 C39 C35 117.4(4)
C40 C39 C35 121.8(4)
C41 C40 C39 120.5(5)
C42 C41 C40 118.4(5)
C43 C42 C41 119.0(4)
C42 C43 N7 124.4(4)
N8 C44 C45 121.0(4)
N8 C44 C35 117.2(4)
C45 C44 C35 121.8(4)
C46 C45 C44 119.8(5)
C47 C46 C45 119.0(5)
C46 C47 C48 119.0(5)
N8 C48 C47 123.0(5)
N9 C49 C50 120.6(4)
N9 C49 C37 117.8(4)
C50 C49 C37 121.6(4)
C49 C50 C51 120.2(5)
C52 C51 C50 119.3(5)
C51 C52 C53 117.8(5)
N9 C53 C52 123.6(4)
N10 C54 C55 121.0(4)
N10 C54 C37 116.9(4)
C55 C54 C37 122.1(4)
C54 C55 C56 120.3(5)
C57 C56 C55 118.9(5)
C56 C57 C58 118.1(5)
N10 C58 C57 123.7(5)
N12 C59 N11 116.8(4)
C61 C60 N11 109.8(4)
C61 C60 C62 128.0(4)
N11 C60 C62 122.1(4)
C60 C61 N12 108.3(4)
C60 C61 C68 127.8(4)
N12 C61 C68 123.7(4)
C67 C62 C63 119.0(5)
C67 C62 C60 119.5(4)
C63 C62 C60 121.4(4)
C64 C63 C62 120.7(5)
C63 C64 C65 120.1(5)
C64 C65 C66 120.4(5)
C65 C66 C67 119.9(5)
C62 C67 C66 119.8(5)
C69 C68 C73 118.5(4)
C69 C68 C61 122.3(4)
C73 C68 C61 119.2(4)
C68 C69 C70 121.0(5)
C71 C70 C69 119.2(5)
C72 C71 C70 120.9(5)
C71 C72 C73 119.3(5)
C68 C73 C72 121.1(5)
N13 C74 C75 178.8(9)
F2 P1 F3 95.9(3)
F2 P1 F6 92.6(3)
F3 P1 F6 93.1(3)
F2 P1 F5 89.4(3)
F3 P1 F5 174.6(3)
F6 P1 F5 88.1(2)
F2 P1 F4 91.7(3)
F3 P1 F4 88.8(3)
F6 P1 F4 175.2(3)
F5 P1 F4 89.7(2)
F2 P1 F1 175.9(3)
F3 P1 F1 87.9(3)
F6 P1 F1 88.9(3)
F5 P1 F1 86.8(3)
F4 P1 F1 86.7(3)
F7 P2 F11 94.2(3)
F7 P2 F8 90.1(3)
F11 P2 F8 91.0(2)
F7 P2 F10 94.7(3)
F11 P2 F10 92.6(2)
F8 P2 F10 173.8(3)
F7 P2 F9 177.0(3)
F11 P2 F9 88.7(2)
F8 P2 F9 89.0(3)
F10 P2 F9 86.0(3)
F7 P2 F12 88.5(2)
F11 P2 F12 177.3(2)
F8 P2 F12 88.6(2)
F10 P2 F12 87.6(2)
F9 P2 F12 88.6(2)
F14 P3 F18 92.8(3)
F14 P3 F15 91.0(3)
F18 P3 F15 91.8(2)
F14 P3 F16 91.0(3)
F18 P3 F16 87.7(2)
F15 P3 F16 178.0(3)
F14 P3 F13 176.6(4)
F18 P3 F13 89.5(3)
F15 P3 F13 91.5(3)
F16 P3 F13 86.6(3)
F14 P3 F17 90.5(3)
F18 P3 F17 176.5(3)
F15 P3 F17 87.0(2)
F16 P3 F17 93.4(2)
F13 P3 F17 87.3(3)

loop_
_geom_bond_atom_site_label_1
_geom_bond_atom_site_label_2
_geom_bond_distance
V1 N1 2.112(4)
V1 N4 2.120(4)
V1 N2 2.146(4)
V1 N3 2.156(4)
V1 N5 2.159(4)
V1 N11 2.188(4)
V2 N6 2.120(4)
V2 N9 2.134(4)
V2 N8 2.152(4)
V2 N10 2.153(4)
V2 N7 2.159(4)
V2 N12 2.195(4)
N1 C5 1.355(6)
N1 C1 1.358(6)
N2 C14 1.351(6)
N2 C10 1.362(6)
N3 C19 1.350(6)
N3 C15 1.352(6)
N4 C20 1.347(6)
N4 C24 1.357(6)
N5 C29 1.326(6)
N5 C25 1.351(6)
N6 C34 1.347(6)
N6 C30 1.363(6)
N7 C43 1.355(5)
N7 C39 1.357(6)
N8 C44 1.353(6)
N8 C48 1.353(6)
N9 C53 1.342(6)
N9 C49 1.349(5)
N10 C58 1.348(6)
N10 C54 1.351(6)
N11 C59 1.344(6)
N11 C60 1.385(6)
N12 C59 1.333(6)
N12 C61 1.414(6)
N13 C74 1.131(9)
C1 C2 1.393(7)
C1 C6 1.543(7)
C2 C3 1.363(7)
C3 C4 1.378(7)
C4 C5 1.394(7)
C5 C8 1.537(7)
C6 C7 1.539(6)
C6 C10 1.539(7)
C6 C15 1.551(7)
C8 C9 1.540(6)
C8 C20 1.543(6)
C8 C25 1.545(6)
C10 C11 1.386(6)
C11 C12 1.376(7)
C12 C13 1.384(7)
C13 C14 1.379(6)
C15 C16 1.391(7)
C16 C17 1.366(8)
C17 C18 1.383(8)
C18 C19 1.365(7)
C20 C21 1.390(6)
C21 C22 1.389(7)
C22 C23 1.364(7)
C23 C24 1.374(7)
C25 C26 1.388(6)
C26 C27 1.381(7)
C27 C28 1.358(7)
C28 C29 1.388(6)
C30 C31 1.390(7)
C30 C35 1.534(7)
C31 C32 1.373(7)
C32 C33 1.366(7)
C33 C34 1.390(6)
C34 C37 1.537(7)
C35 C36 1.540(6)
C35 C44 1.548(7)
C35 C39 1.556(6)
C37 C38 1.537(6)
C37 C49 1.546(7)
C37 C54 1.547(7)
C39 C40 1.387(7)
C40 C41 1.384(7)
C41 C42 1.368(7)
C42 C43 1.354(6)
C44 C45 1.387(7)
C45 C46 1.386(7)
C46 C47 1.367(8)
C47 C48 1.374(7)
C49 C50 1.375(7)
C50 C51 1.386(7)
C51 C52 1.366(7)
C52 C53 1.378(6)
C54 C55 1.380(7)
C55 C56 1.384(7)
C56 C57 1.372(7)
C57 C58 1.378(7)
C60 C61 1.366(6)
C60 C62 1.494(7)
C61 C68 1.474(6)
C62 C67 1.383(7)
C62 C63 1.393(7)
C63 C64 1.365(7)
C64 C65 1.371(8)
C65 C66 1.374(8)
C66 C67 1.392(7)
C68 C69 1.387(6)
C68 C73 1.394(7)
C69 C70 1.405(7)
C70 C71 1.386(8)
C71 C72 1.382(8)
C72 C73 1.399(7)
C74 C75 1.454(12)
P1 F2 1.534(5)
P1 F3 1.546(4)
P1 F6 1.571(4)
P1 F5 1.583(4)
P1 F4 1.585(4)
P1 F1 1.621(5)
P2 F7 1.518(4)
P2 F11 1.568(4)
P2 F8 1.569(4)
P2 F10 1.578(4)
P2 F9 1.589(4)
P2 F12 1.604(4)
P3 F14 1.523(4)
P3 F18 1.566(4)
P3 F15 1.567(4)
P3 F16 1.568(4)
P3 F13 1.569(4)
P3 F17 1.580(4)
